data_2101741
loop_
_publ_author_name
'Marsh, R. E.'

_publ_section_title
;
 The perils of <i>Cc</i> revisited
;
_journal_issue 2
_journal_name_full 'Acta Crystallographica Section B'
_journal_page_first 317
_journal_page_last 322
_journal_paper_doi 10.1107/S010876819601381X
_journal_volume 53
_journal_year 1997
_chemical_formula_moiety 'C20 H32 O5 '
_chemical_formula_sum 'C20 H32 O5'
_space_group_IT_number 15
_symmetry_cell_setting monoclinic
_symmetry_space_group_name_Hall '-C 2yc'
_symmetry_space_group_name_H-M 'C 1 2/c 1'
_audit_creation_method CSD-QUEST3D-V5
_cell_angle_alpha 90
_cell_angle_beta 102.41(2)
_cell_angle_gamma 90
_cell_formula_units_Z 8
_cell_length_a 15.994(5)
_cell_length_b 11.238(3)
_cell_length_c 21.793(6)
_cell_volume 3825.6(19)
_cod_data_source_file an0533.cif
_cod_data_source_block CSD_CIF_MIF_GEGXEV01
_cod_depositor_comments
;

  Added moiety chemical formula from Marsh (1997) paper. The summary
  chemical formula is calculated from moiety formula using 'AdHocParser'
  (svn://www.crystallography.net/cod-tools/trunk/Formulae/AdHocParser.yp,
  revision 1441.)

  Andrius Merkys
  2013-11-06
;
_cod_original_sg_symbol_H-M 'C 2/c'
_cod_database_code 2101741

loop_
_symmetry_equiv_pos_as_xyz
x,y,z
-x,y,1/2-z
1/2+x,1/2+y,z
1/2-x,1/2+y,1/2-z
-x,-y,-z
x,-y,-1/2+z
-1/2-x,-1/2-y,-z
-1/2+x,-1/2-y,-1/2+z

loop_
_atom_site_label
_atom_site_fract_x
_atom_site_fract_y
_atom_site_fract_z
_atom_site_type_symbol
C1 .3239 .2598 .4280 C
C2 .3884 .3564 .4240 C
C3 .3753 .4030 .3572 C
C4 .3839 .3021 .3128 C
C5 .3257 .1935 .3146 C
C6 .3595 .0909 .2788 C
C7 .3422 .1080 .2086 C
O1 .2819 .1598 .1784 O
O2 .4026 .0602 .1834 O
C8 .3854 .0636 .1154 C
C9 .2317 .2184 .2838 C
O3 .2065 .3171 .2667 O
C10 .1712 .1154 .2832 C
C11 .1682 .0800 .3510 C
C12 .1218 .1794 .3786 C
O4 .0328 .1754 .3488 O
C13 -.0082 .2850 .3468 C
O5 -.0148 .3265 .4060 O
C14 -.0712 .2583 .4329 C
C15 .1190 -.0379 .3510 C
C16 .1194 -.0813 .4170 C
C17 .2095 -.0980 .4550 C
C18 .2644 .0130 .4548 C
C19 .2612 .0562 .3875 C
C20 .3278 .1540 .3838 C
H1 .3344 .2310 .4704 H
H2 .2676 .2938 .4171 H
H3 .3814 .4205 .4516 H
H4 .4450 .3243 .4366 H
H5 .4176 .4625 .3551 H
H6 .3193 .4374 .3450 H
H7 .3710 .3331 .2708 H
H8 .4422 .2752 .3229 H
H9 .3326 .0182 .2872 H
H10 .4202 .0848 .2942 H
H11 .4316 .0268 .1008 H
H12 .3798 .1445 .1016 H
H13 .3334 .0216 .0988 H
H14 .1149 .1380 .2610 H
H15 .1908 .0488 .2624 H
H16 .1454 .2550 .3708 H
H17 .1286 .1680 .4229 H
H18 -.0648 .2772 .3214 H
H19 .0234 .3420 .3283 H
H20 -.0722 .2890 .4738 H
H21 -.0524 .1770 .4366 H
H22 -.1276 .2624 .4066 H
H23 .1454 -.0972 .3297 H
H24 .0608 -.0262 .3290 H
H25 .0904 -.0240 .4378 H
H26 .0898 -.1560 .4144 H
H27 .2070 -.1163 .4976 H
H28 .2356 -.1630 .4374 H
H29 .2434 .0750 .4778 H
H30 .3226 -.0052 .4746 H
H31 .2802 -.0078 .3648 H
H32 .3828 .1184 .3991 H

loop_
_atom_type_symbol
C
H
O
